data_4083682
loop_
_publ_author_name
'Pi, Chengfu'
'Zhang, Zhengxing'
'Pang, Zhen'
'Zhang, Jie'
'Luo, Jun'
'Chen, Zhenxia'
'Weng, Linhong'
'Zhou, Xigeng'

_publ_section_title
;
 Multiple N&#x2212;H Bond Activation:&#x00A0; Synthesis and Reactivity of
 Functionalized Primary Amido Ytterbium Complexes
;
_journal_issue 8
_journal_name_full Organometallics
_journal_page_first 1934
_journal_paper_doi 10.1021/om061094+
_journal_volume 26
_journal_year 2007
_chemical_formula_sum 'C32 H39 N4 Yb'
_chemical_formula_weight 652.71
_chemical_name_systematic
; 
 ? 
;
_space_group_IT_number 82
_symmetry_cell_setting tetragonal
_symmetry_space_group_name_Hall 'I -4'
_symmetry_space_group_name_H-M 'I -4'
_atom_sites_solution_hydrogens geom
_atom_sites_solution_primary direct
_atom_sites_solution_secondary difmap
_audit_creation_method SHELXL-97
_cell_angle_alpha 90.00
_cell_angle_beta 90.00
_cell_angle_gamma 90.00
_cell_formula_units_Z 8
_cell_length_a 23.396(5)
_cell_length_b 23.396(5)
_cell_length_c 10.755(4)
_cell_measurement_reflns_used 917
_cell_measurement_temperature 293(2)
_cell_measurement_theta_max 25.334
_cell_measurement_theta_min 2.716
_cell_volume 5887(3)
_computing_cell_refinement 'Bruker SMART'
_computing_data_collection 'Bruker SMART'
_computing_data_reduction 'Bruker SHELXTL'
_computing_molecular_graphics 'Bruker SHELXTL'
_computing_publication_material 'Bruker SHELXTL'
_computing_structure_refinement 'SHELXL-97 (Sheldrick, 1997)'
_computing_structure_solution 'SHELXS-97 (Sheldrick, 1990)'
_diffrn_ambient_temperature 293(2)
_diffrn_measured_fraction_theta_full 0.996
_diffrn_measured_fraction_theta_max 0.996
_diffrn_measurement_device_type 'CCD area detector'
_diffrn_measurement_method 'phi and omega scans'
_diffrn_radiation_monochromator graphite
_diffrn_radiation_source 'fine-focus sealed tube'
_diffrn_radiation_type MoK\a
_diffrn_radiation_wavelength 0.71073
_diffrn_reflns_av_R_equivalents 0.0394
_diffrn_reflns_av_sigmaI/netI 0.0529
_diffrn_reflns_limit_h_max 29
_diffrn_reflns_limit_h_min -29
_diffrn_reflns_limit_k_max 29
_diffrn_reflns_limit_k_min -17
_diffrn_reflns_limit_l_max 13
_diffrn_reflns_limit_l_min -13
_diffrn_reflns_number 14683
_diffrn_reflns_theta_full 27.01
_diffrn_reflns_theta_max 27.01
_diffrn_reflns_theta_min 1.74
_diffrn_standards_decay_% 6.51
_exptl_absorpt_coefficient_mu 3.203
_exptl_absorpt_correction_T_max 0.7401
_exptl_absorpt_correction_T_min 0.6451
_exptl_absorpt_correction_type multi-scan
_exptl_absorpt_process_details sadabs
_exptl_crystal_density_diffrn 1.473
_exptl_crystal_density_method 'not measured'
_exptl_crystal_F_000 2632
_exptl_crystal_size_max 0.15
_exptl_crystal_size_mid 0.12
_exptl_crystal_size_min 0.10
_refine_diff_density_max 0.871
_refine_diff_density_min -0.440
_refine_diff_density_rms 0.067
_refine_ls_abs_structure_details 'Flack H D (1983), Acta Cryst. A39, 876-881'
_refine_ls_abs_structure_Flack -0.027(7)
_refine_ls_extinction_method none
_refine_ls_goodness_of_fit_ref 0.912
_refine_ls_hydrogen_treatment constr
_refine_ls_matrix_type full
_refine_ls_number_parameters 334
_refine_ls_number_reflns 6350
_refine_ls_number_restraints 0
_refine_ls_restrained_S_all 0.912
_refine_ls_R_factor_all 0.0331
_refine_ls_R_factor_gt 0.0275
_refine_ls_shift/su_max 0.001
_refine_ls_shift/su_mean 0.000
_refine_ls_structure_factor_coef Fsqd
_refine_ls_weighting_details 'calc w=1/[\s^2^(Fo^2^)+(0.0152P)^2^+0.0000P] where P=(Fo^2^+2Fc^2^)/3'
_refine_ls_weighting_scheme calc
_refine_ls_wR_factor_gt 0.0449
_refine_ls_wR_factor_ref 0.0459
_reflns_number_gt 5720
_reflns_number_total 6350
_reflns_threshold_expression >2sigma(I)
_cod_data_source_file om061094%2Bsi20061201_101009.cif
_cod_data_source_block f60609c
_cod_depositor_comments
;
The following automatic conversions were performed:

'_symmetry_cell_setting' value 'Tetragonal' changed to 'tetragonal'
according to
/usr/data/users/saulius/automatic-downloads/retrospective/ACS/lib/dictionaries/cif_core.dic
dictionary named 'cif_core.dic' version 2.4.2 from 2011-04-26.

Automatic conversion script
Id: cif_fix_values 2281 2013-09-26 08:29:07Z andrius 
;
_cod_original_sg_symbol_H-M I-4
_cod_database_code 4083682

loop_
_symmetry_equiv_pos_as_xyz
'x, y, z'
'-x, -y, z'
'y, -x, -z'
'-y, x, -z'
'x+1/2, y+1/2, z+1/2'
'-x+1/2, -y+1/2, z+1/2'
'y+1/2, -x+1/2, -z+1/2'
'-y+1/2, x+1/2, -z+1/2'

loop_
_atom_site_label
_atom_site_type_symbol
_atom_site_fract_x
_atom_site_fract_y
_atom_site_fract_z
_atom_site_U_iso_or_equiv
_atom_site_adp_type
_atom_site_occupancy
_atom_site_symmetry_multiplicity
_atom_site_calc_flag
_atom_site_refinement_flags
Yb1 Yb -0.002050(7) 0.213760(7) 0.136033(14) 0.03238(5) Uani 1 1 d .
N1 N -0.04098(14) 0.14991(14) 0.3031(3) 0.0374(8) Uani 1 1 d .
N2 N 0.03066(14) 0.23301(14) 0.3298(3) 0.0369(8) Uani 1 1 d .
N3 N 0.09744(15) 0.30492(14) 0.3936(3) 0.0452(9) Uani 1 1 d .
H3B H 0.0987 0.3415 0.4002 0.054 Uiso 1 1 calc R
N4 N 0.06007(14) 0.29467(15) 0.1863(3) 0.0367(8) Uani 1 1 d .
C1 C -0.11378(18) 0.2178(2) 0.1035(5) 0.0525(13) Uani 1 1 d .
H1A H -0.1402 0.1860 0.1173 0.063 Uiso 1 1 calc R
C2 C -0.0903(2) 0.2327(2) -0.0096(5) 0.0532(13) Uani 1 1 d .
H2A H -0.0976 0.2132 -0.0886 0.064 Uiso 1 1 calc R
C3 C -0.0632(2) 0.2852(2) 0.0031(5) 0.0547(14) Uani 1 1 d .
H3A H -0.0490 0.3091 -0.0651 0.066 Uiso 1 1 calc R
C4 C -0.07070(17) 0.30251(19) 0.1255(6) 0.0550(14) Uani 1 1 d .
H4A H -0.0617 0.3407 0.1577 0.066 Uiso 1 1 calc R
C5 C -0.10163(18) 0.2610(2) 0.1892(4) 0.0488(12) Uani 1 1 d .
H5A H -0.1183 0.2651 0.2723 0.059 Uiso 1 1 calc R
C6 C 0.0200(3) 0.1486(3) -0.0593(5) 0.0693(17) Uani 1 1 d .
H6A H -0.0041 0.1451 -0.1334 0.083 Uiso 1 1 calc R
C7 C 0.0197(2) 0.1129(2) 0.0383(6) 0.0614(15) Uani 1 1 d .
H7A H -0.0047 0.0790 0.0465 0.074 Uiso 1 1 calc R
C8 C 0.0654(3) 0.1256(3) 0.1133(5) 0.080(2) Uani 1 1 d .
H8A H 0.0795 0.1019 0.1819 0.096 Uiso 1 1 calc R
C9 C 0.0941(2) 0.1702(4) 0.0606(8) 0.097(3) Uani 1 1 d .
H9A H 0.1323 0.1835 0.0846 0.117 Uiso 1 1 calc R
C10 C 0.0655(4) 0.1851(2) -0.0465(7) 0.088(2) Uani 1 1 d .
H10A H 0.0799 0.2110 -0.1109 0.106 Uiso 1 1 calc R
C11 C -0.0744(2) 0.10458(19) 0.2878(5) 0.0518(12) Uani 1 1 d .
H11A H -0.0782 0.0894 0.2084 0.062 Uiso 1 1 calc R
C12 C -0.1039(2) 0.07872(19) 0.3847(5) 0.0587(14) Uani 1 1 d .
H12A H -0.1248 0.0456 0.3707 0.070 Uiso 1 1 calc R
C13 C -0.1019(2) 0.1021(2) 0.4997(5) 0.0512(12) Uani 1 1 d .
H13A H -0.1227 0.0858 0.5644 0.061 Uiso 1 1 calc R
C14 C -0.06826(17) 0.15127(18) 0.5216(4) 0.0369(10) Uani 1 1 d .
C15 C -0.06710(17) 0.18059(18) 0.6347(5) 0.0464(10) Uani 1 1 d .
H15A H -0.0883 0.1673 0.7019 0.056 Uiso 1 1 calc R
C16 C -0.03476(17) 0.22885(19) 0.6462(5) 0.0464(10) Uani 1 1 d .
H16A H -0.0350 0.2487 0.7211 0.056 Uiso 1 1 calc R
C17 C -0.00114(18) 0.24922(18) 0.5479(4) 0.0384(10) Uani 1 1 d .
H17A H 0.0205 0.2822 0.5589 0.046 Uiso 1 1 calc R
C18 C 0.00039(17) 0.22110(17) 0.4342(3) 0.0335(8) Uani 1 1 d .
C19 C -0.03702(16) 0.17241(17) 0.4205(4) 0.0333(9) Uani 1 1 d .
C20 C 0.06389(18) 0.28005(17) 0.3035(4) 0.0365(10) Uani 1 1 d .
C21 C 0.13098(18) 0.26916(19) 0.4784(4) 0.0412(11) Uani 1 1 d .
H21A H 0.1071 0.2370 0.5047 0.049 Uiso 1 1 calc R
C22 C 0.1478(2) 0.3028(2) 0.5933(4) 0.0569(13) Uani 1 1 d .
H22A H 0.1136 0.3141 0.6382 0.068 Uiso 1 1 calc R
H22B H 0.1679 0.3372 0.5686 0.068 Uiso 1 1 calc R
C23 C 0.1860(3) 0.2671(3) 0.6783(5) 0.0794(18) Uani 1 1 d .
H23A H 0.1976 0.2902 0.7488 0.095 Uiso 1 1 calc R
H23B H 0.1643 0.2349 0.7098 0.095 Uiso 1 1 calc R
C24 C 0.2381(2) 0.2455(2) 0.6125(6) 0.0720(16) Uani 1 1 d .
H24A H 0.2617 0.2775 0.5872 0.086 Uiso 1 1 calc R
H24B H 0.2603 0.2218 0.6685 0.086 Uiso 1 1 calc R
C25 C 0.2213(2) 0.2115(2) 0.5007(5) 0.0649(14) Uani 1 1 d .
H25A H 0.2013 0.1773 0.5272 0.078 Uiso 1 1 calc R
H25B H 0.2554 0.1997 0.4563 0.078 Uiso 1 1 calc R
C26 C 0.1831(2) 0.2455(2) 0.4138(4) 0.0560(13) Uani 1 1 d .
H26A H 0.2049 0.2769 0.3787 0.067 Uiso 1 1 calc R
H26B H 0.1710 0.2211 0.3458 0.067 Uiso 1 1 calc R
C27 C 0.09334(17) 0.34196(16) 0.1344(4) 0.0432(9) Uani 1 1 d .
H27A H 0.1297 0.3443 0.1792 0.052 Uiso 1 1 calc R
C28 C 0.0620(2) 0.39823(18) 0.1503(5) 0.0618(13) Uani 1 1 d .
H28A H 0.0591 0.4067 0.2384 0.074 Uiso 1 1 calc R
H28B H 0.0235 0.3941 0.1181 0.074 Uiso 1 1 calc R
C29 C 0.0907(2) 0.4486(2) 0.0854(5) 0.0701(16) Uani 1 1 d .
H29A H 0.0668 0.4822 0.0936 0.084 Uiso 1 1 calc R
H29B H 0.1270 0.4565 0.1251 0.084 Uiso 1 1 calc R
C30 C 0.1003(3) 0.4360(2) -0.0505(5) 0.0702(17) Uani 1 1 d .
H30A H 0.0638 0.4317 -0.0921 0.084 Uiso 1 1 calc R
H30B H 0.1204 0.4677 -0.0888 0.084 Uiso 1 1 calc R
C31 C 0.1345(3) 0.3826(2) -0.0653(5) 0.0768(18) Uani 1 1 d .
H31A H 0.1721 0.3883 -0.0299 0.092 Uiso 1 1 calc R
H31B H 0.1391 0.3744 -0.1532 0.092 Uiso 1 1 calc R
C32 C 0.1059(2) 0.3314(2) -0.0020(4) 0.0627(15) Uani 1 1 d .
H32A H 0.0704 0.3228 -0.0447 0.075 Uiso 1 1 calc R
H32B H 0.1307 0.2984 -0.0095 0.075 Uiso 1 1 calc R

loop_
_atom_site_aniso_label
_atom_site_aniso_U_11
_atom_site_aniso_U_22
_atom_site_aniso_U_33
_atom_site_aniso_U_23
_atom_site_aniso_U_13
_atom_site_aniso_U_12
Yb1 0.02814(9) 0.03645(10) 0.03256(8) -0.00605(9) -0.00099(9) 0.00224(9)
N1 0.037(2) 0.035(2) 0.041(2) -0.0005(16) -0.0011(16) -0.0070(16)
N2 0.039(2) 0.0386(19) 0.033(2) 0.0029(14) 0.0006(14) -0.0116(16)
N3 0.056(2) 0.0328(18) 0.047(3) 0.0042(16) -0.0164(18) -0.0116(17)
N4 0.0304(19) 0.046(2) 0.034(2) 0.0060(16) -0.0032(15) -0.0052(17)
C1 0.029(2) 0.056(3) 0.072(4) -0.001(3) -0.011(2) 0.002(2)
C2 0.044(3) 0.065(3) 0.050(3) -0.015(3) -0.021(2) 0.012(3)
C3 0.040(3) 0.059(3) 0.065(4) 0.014(3) -0.005(2) 0.016(2)
C4 0.038(2) 0.040(3) 0.087(4) -0.021(3) -0.024(3) 0.017(2)
C5 0.027(2) 0.067(3) 0.052(3) -0.013(2) 0.003(2) 0.014(2)
C6 0.077(4) 0.087(4) 0.044(3) -0.034(3) -0.006(3) 0.035(4)
C7 0.066(4) 0.046(3) 0.072(4) -0.024(3) 0.020(3) 0.001(3)
C8 0.092(4) 0.093(4) 0.055(4) -0.019(3) -0.017(4) 0.070(4)
C9 0.025(3) 0.115(6) 0.153(7) -0.088(6) 0.007(4) 0.006(3)
C10 0.117(6) 0.053(4) 0.094(5) -0.011(4) 0.073(4) 0.002(4)
C11 0.053(3) 0.050(3) 0.053(3) -0.012(2) -0.003(2) -0.009(2)
C12 0.058(3) 0.045(3) 0.074(4) 0.008(3) 0.002(3) -0.018(2)
C13 0.053(3) 0.052(3) 0.049(3) 0.013(2) 0.002(2) -0.013(2)
C14 0.032(2) 0.038(2) 0.041(3) 0.0060(19) -0.0009(18) -0.0037(19)
C15 0.043(2) 0.059(3) 0.037(2) 0.011(3) 0.004(2) -0.002(2)
C16 0.050(3) 0.055(3) 0.034(2) 0.000(2) 0.004(2) 0.003(2)
C17 0.041(2) 0.036(2) 0.038(2) -0.0020(19) -0.001(2) -0.002(2)
C18 0.031(2) 0.037(3) 0.0330(19) -0.0010(18) -0.0041(19) 0.001(2)
C19 0.025(2) 0.036(2) 0.038(2) 0.0030(19) -0.0041(17) -0.0021(17)
C20 0.039(2) 0.033(2) 0.038(3) -0.0001(18) -0.0023(19) -0.0031(18)
C21 0.041(3) 0.046(3) 0.036(2) 0.004(2) -0.0084(19) -0.017(2)
C22 0.067(3) 0.052(3) 0.052(3) -0.005(2) -0.021(3) -0.007(3)
C23 0.102(5) 0.089(4) 0.047(3) -0.006(3) -0.029(3) 0.004(4)
C24 0.061(3) 0.069(3) 0.086(4) 0.018(3) -0.031(3) -0.007(3)
C25 0.049(3) 0.075(4) 0.071(4) 0.001(3) -0.004(3) 0.004(3)
C26 0.050(3) 0.076(4) 0.042(3) 0.000(3) -0.002(2) -0.009(3)
C27 0.046(2) 0.046(2) 0.038(2) 0.011(2) -0.008(2) -0.0125(19)
C28 0.071(3) 0.046(3) 0.068(4) 0.001(3) 0.013(3) -0.006(2)
C29 0.082(4) 0.047(3) 0.081(4) 0.005(3) -0.001(3) -0.010(3)
C30 0.083(4) 0.073(4) 0.055(4) 0.026(3) -0.007(3) -0.023(3)
C31 0.103(5) 0.072(4) 0.055(4) 0.006(3) 0.030(3) -0.026(4)
C32 0.078(4) 0.055(3) 0.055(3) -0.003(3) 0.022(3) -0.013(3)

loop_
_atom_type_symbol
_atom_type_description
_atom_type_scat_dispersion_real
_atom_type_scat_dispersion_imag
_atom_type_scat_source
C C 0.0033 0.0016 'International Tables Vol C Tables 4.2.6.8 and 6.1.1.4'
H H 0.0000 0.0000 'International Tables Vol C Tables 4.2.6.8 and 6.1.1.4'
N N 0.0061 0.0033 'International Tables Vol C Tables 4.2.6.8 and 6.1.1.4'
Yb Yb -0.3850 5.5486 'International Tables Vol C Tables 4.2.6.8 and 6.1.1.4'

loop_
_geom_angle_atom_site_label_1
_geom_angle_atom_site_label_2
_geom_angle_atom_site_label_3
_geom_angle
N2 Yb1 N4 56.11(11)
N2 Yb1 N1 65.29(11)
N4 Yb1 N1 121.21(11)
N2 Yb1 C9 94.1(2)
N4 Yb1 C9 81.83(17)
N1 Yb1 C9 107.7(2)
N2 Yb1 C10 122.6(2)
N4 Yb1 C10 90.30(19)
N1 Yb1 C10 127.33(15)
C9 Yb1 C10 30.7(2)
N2 Yb1 C8 92.23(16)
N4 Yb1 C8 105.82(19)
N1 Yb1 C8 79.41(18)
C9 Yb1 C8 30.4(2)
C10 Yb1 C8 50.2(2)
N2 Yb1 C3 123.98(15)
N4 Yb1 C3 87.22(14)
N1 Yb1 C3 124.87(14)
C9 Yb1 C3 123.5(3)
C10 Yb1 C3 94.8(2)
C8 Yb1 C3 141.49(18)
N2 Yb1 C4 95.10(16)
N4 Yb1 C4 76.18(12)
N1 Yb1 C4 106.23(16)
C9 Yb1 C4 145.6(3)
C10 Yb1 C4 122.8(2)
C8 Yb1 C4 172.1(2)
C3 Yb1 C4 30.67(17)
N2 Yb1 C2 141.25(14)
N4 Yb1 C2 117.88(14)
N1 Yb1 C2 104.01(15)
C9 Yb1 C2 124.1(2)
C10 Yb1 C2 94.1(2)
C8 Yb1 C2 123.55(17)
C3 Yb1 C2 30.67(15)
C4 Yb1 C2 50.30(15)
N2 Yb1 C7 118.69(17)
N4 Yb1 C7 131.82(15)
N1 Yb1 C7 79.76(15)
C9 Yb1 C7 49.99(18)
C10 Yb1 C7 49.62(17)
C8 Yb1 C7 30.36(16)
C3 Yb1 C7 117.32(19)
C4 Yb1 C7 144.03(18)
C2 Yb1 C7 93.73(17)
N2 Yb1 C1 116.72(14)
N4 Yb1 C1 126.15(13)
N1 Yb1 C1 75.92(13)
C9 Yb1 C1 146.10(17)
C10 Yb1 C1 120.6(2)
C8 Yb1 C1 128.0(2)
C3 Yb1 C1 50.56(16)
C4 Yb1 C1 50.25(14)
C2 Yb1 C1 30.35(15)
C7 Yb1 C1 99.82(16)
N2 Yb1 C5 90.90(13)
N4 Yb1 C5 98.74(13)
N1 Yb1 C5 76.95(14)
C9 Yb1 C5 174.2(2)
C10 Yb1 C5 143.6(2)
C8 Yb1 C5 152.3(2)
C3 Yb1 C5 50.96(16)
C4 Yb1 C5 30.60(14)
C2 Yb1 C5 50.64(15)
C7 Yb1 C5 129.21(16)
C1 Yb1 C5 30.70(13)
C11 N1 C19 117.4(4)
C11 N1 Yb1 126.9(3)
C19 N1 Yb1 114.0(2)
C18 N2 C20 129.0(3)
C18 N2 Yb1 123.0(2)
C20 N2 Yb1 99.2(2)
C20 N3 C21 120.2(3)
C20 N4 C27 121.9(3)
C20 N4 Yb1 92.9(2)
C27 N4 Yb1 144.7(3)
C2 C1 C5 108.5(4)
C2 C1 Yb1 74.4(3)
C5 C1 Yb1 74.7(2)
C1 C2 C3 108.6(4)
C1 C2 Yb1 75.3(3)
C3 C2 Yb1 74.5(3)
C2 C3 C4 107.1(5)
C2 C3 Yb1 74.8(3)
C4 C3 Yb1 74.8(3)
C3 C4 C5 109.2(4)
C3 C4 Yb1 74.5(3)
C5 C4 Yb1 75.3(3)
C4 C5 C1 106.6(4)
C4 C5 Yb1 74.1(2)
C1 C5 Yb1 74.6(3)
C7 C6 C10 108.3(6)
C7 C6 Yb1 74.7(3)
C10 C6 Yb1 73.3(3)
C6 C7 C8 108.6(5)
C6 C7 Yb1 75.9(3)
C8 C7 Yb1 73.8(3)
C9 C8 C7 107.9(6)
C9 C8 Yb1 74.5(3)
C7 C8 Yb1 75.8(3)
C8 C9 C10 107.5(5)
C8 C9 Yb1 75.2(3)
C10 C9 Yb1 75.0(3)
C6 C10 C9 107.7(6)
C6 C10 Yb1 76.5(3)
C9 C10 Yb1 74.4(3)
N1 C11 C12 123.2(4)
C13 C12 C11 119.5(4)
C12 C13 C14 120.0(5)
C15 C14 C19 119.5(4)
C15 C14 C13 123.8(4)
C19 C14 C13 116.6(4)
C16 C15 C14 119.8(4)
C15 C16 C17 121.6(4)
C18 C17 C16 121.2(4)
N2 C18 C17 130.2(4)
N2 C18 C19 113.2(3)
C17 C18 C19 116.6(4)
N1 C19 C14 123.0(4)
N1 C19 C18 116.0(3)
C14 C19 C18 121.0(4)
N4 C20 N3 127.4(4)
N4 C20 N2 111.6(4)
N3 C20 N2 121.0(4)
N4 C20 Yb1 59.6(2)
N3 C20 Yb1 171.7(3)
N2 C20 Yb1 52.10(19)
N3 C21 C26 110.8(3)
N3 C21 C22 110.5(4)
C26 C21 C22 110.9(4)
C21 C22 C23 110.9(4)
C24 C23 C22 112.2(5)
C25 C24 C23 110.2(4)
C24 C25 C26 111.7(4)
C21 C26 C25 112.6(4)
N4 C27 C28 110.9(3)
N4 C27 C32 110.4(4)
C28 C27 C32 110.1(4)
C27 C28 C29 114.0(4)
C30 C29 C28 111.0(4)
C31 C30 C29 110.3(5)
C30 C31 C32 112.0(5)
C27 C32 C31 112.8(4)

loop_
_geom_bond_atom_site_label_1
_geom_bond_atom_site_label_2
_geom_bond_distance
Yb1 N2 2.265(3)
Yb1 N4 2.447(3)
Yb1 N1 2.508(3)
Yb1 C9 2.600(5)
Yb1 C10 2.608(5)
Yb1 C8 2.608(5)
Yb1 C3 2.624(5)
Yb1 C4 2.628(4)
Yb1 C2 2.628(4)
Yb1 C7 2.633(5)
Yb1 C1 2.639(4)
Yb1 C5 2.642(4)
N1 C11 1.327(5)
N1 C19 1.371(5)
N2 C18 1.357(4)
N2 C20 1.377(5)
N3 C20 1.377(5)
N3 C21 1.466(5)
N4 C20 1.309(5)
N4 C27 1.463(5)
C1 C2 1.379(7)
C1 C5 1.398(6)
C2 C3 1.389(7)
C3 C4 1.389(7)
C4 C5 1.390(7)
C6 C7 1.342(7)
C6 C10 1.371(8)
C7 C8 1.373(7)
C8 C9 1.364(9)
C9 C10 1.378(9)
C11 C12 1.389(6)
C12 C13 1.353(7)
C13 C14 1.414(6)
C14 C15 1.396(6)
C14 C19 1.401(6)
C15 C16 1.365(6)
C16 C17 1.402(6)
C17 C18 1.388(5)
C18 C19 1.444(5)
C21 C26 1.509(6)
C21 C22 1.516(6)
C22 C23 1.526(7)
C23 C24 1.498(7)
C24 C25 1.495(7)
C25 C26 1.518(6)
C27 C28 1.516(6)
C27 C32 1.516(6)
C28 C29 1.524(6)
C29 C30 1.508(7)
C30 C31 1.492(7)
C31 C32 1.530(6)
